data_2001840
loop_
_publ_author_name
'\/Lukaszewicz, K.'
'Pietraszko, A.'
'Augustyniak, M. A.'

_publ_section_title
;
 Structure of (NH~4~)~3~H(SeO~4~)~2~ in high-temperature phases I and
 II
;
_journal_issue 3
_journal_name_full 'Acta Crystallographica Section C'
_journal_page_first 430
_journal_page_last 433
_journal_paper_doi 10.1107/S010827019200739X
_journal_volume 49
_journal_year 1993
_chemical_formula_sum 'H13 N3 O8 Se2'
_chemical_formula_weight 341.04
_space_group_crystal_system trigonal
_space_group_IT_number 166
_space_group_name_Hall '-R 3 2"'
_space_group_name_H-M_alt 'R -3 m :H'
_cell_angle_alpha 90
_cell_angle_beta 90
_cell_angle_gamma 120
_cell_formula_units_Z 3
_cell_length_a 6.0900(10)
_cell_length_b 6.0900(10)
_cell_length_c 22.759(5)
_cell_volume 731.0(2)
_diffrn_radiation_type Mo
_diffrn_radiation_wavelength 0.71073
_exptl_absorpt_coefficient_mu 6.87
_exptl_crystal_density_diffrn 2.32
_exptl_crystal_F_000 498
_cod_data_source_file na0025.cif
_cod_data_source_block na0025a
_cod_depositor_comments
;
 Adding the atom site occupancy values after consulting the original
 publication.

 Antanas Vaitkus,
 2018-02-09
;
_cod_original_sg_symbol_H-M 'R -3 m {hexagonal axes}'
_cod_database_code 2001840

loop_
_space_group_symop_id
_space_group_symop_operation_xyz
1 x,y,z
2 -y,x-y,z
3 -x+y,-x,z
4 y,x,-z
5 -x,-x+y,-z
6 x-y,-y,-z
7 -x,-y,-z
8 y,-x+y,-z
9 x-y,x,-z
10 -y,-x,z
11 x,x-y,z
12 -x+y,y,z
13 x+2/3,y+1/3,z+1/3
14 -y+2/3,x-y+1/3,z+1/3
15 -x+y+2/3,-x+1/3,z+1/3
16 y+2/3,x+1/3,-z+1/3
17 -x+2/3,-x+y+1/3,-z+1/3
18 x-y+2/3,-y+1/3,-z+1/3
19 -x+2/3,-y+1/3,-z+1/3
20 y+2/3,-x+y+1/3,-z+1/3
21 x-y+2/3,x+1/3,-z+1/3
22 -y+2/3,-x+1/3,z+1/3
23 x+2/3,x-y+1/3,z+1/3
24 -x+y+2/3,y+1/3,z+1/3
25 x+1/3,y+2/3,z+2/3
26 -y+1/3,x-y+2/3,z+2/3
27 -x+y+1/3,-x+2/3,z+2/3
28 y+1/3,x+2/3,-z+2/3
29 -x+1/3,-x+y+2/3,-z+2/3
30 x-y+1/3,-y+2/3,-z+2/3
31 -x+1/3,-y+2/3,-z+2/3
32 y+1/3,-x+y+2/3,-z+2/3
33 x-y+1/3,x+2/3,-z+2/3
34 -y+1/3,-x+2/3,z+2/3
35 x+1/3,x-y+2/3,z+2/3
36 -x+y+1/3,y+2/3,z+2/3

loop_
_atom_site_label
_atom_site_fract_x
_atom_site_fract_y
_atom_site_fract_z
_atom_site_occupancy
_atom_site_U_iso_or_equiv
Se .0 .0 .40876(3) 1 .046
O(1) .2893(7) .1748(16) .4301(2) 0.5 .074
O(2) .064(2) .0817(15) .3365(3) 0.16666666666666(6) .065
N(1) .0 .0 .0 1 .056
N(2) .0 .0 .1981(6) 1 .065
H(1) .103(3) .205(6) .323(3) 0.16666666666666(6) .048
H(2) .0 .0 .043(3) 0.5 .057
H(3) .080(3) .160(5) .006(2) 0.5 .072
H(4) .0 .0 .171(2) 1 .086
H(5) .081(2) .162(5) .219(2) 1 .137

loop_
_geom_bond_atom_site_label_1
_geom_bond_atom_site_label_2
_geom_bond_distance
Se O(1) 1.611(3)
Se H(1) 2.23(5)
Se O(1) 1.611(3)
Se O(1) 1.611(9)
Se O(2) 1.705(7)
Se O(2) 1.705(6)
Se O(2) 1.705(6)
Se H(1) 2.23(5)
Se H(1) 2.23(5)
Se H(5) 2.81(3)
Se H(5) 2.806(12)
N(1) H(3) 0.85(3)
N(1) H(3) 0.85(3)
N(1) H(3) 0.85(3)
N(1) H(3) 0.853(7)
N(2) H(5) 0.98(3)
N(2) H(5) 0.977(18)
O(1) O(1) 2.661(8)
O(1) O(1) 2.826(11)
O(1) O(1) 0.368(11)
O(1) O(2) 2.641(10)
O(1) O(2) 2.579(10)
O(1) H(2) 2.34(3)
O(1) H(5) 2.17(2)
O(2) H(1) 0.73(4)
O(2) O(1) 2.892(8)
O(2) O(1) 2.579(11)
O(2) O(2) 2.674(17)
O(2) O(2) 0.785(11)
O(2) O(2) 2.659(16)
O(2) O(2) 0.606(17)
O(2) H(1) 1.48(3)
O(2) H(1) 2.571(15)
H(1) Se 2.85(4)
H(1) O(2) 1.29(3)
H(1) O(2) 1.48(3)
H(1) O(2) 2.01(3)
H(1) O(2) 2.57(3)
H(1) H(1) 1.43(7)
H(1) H(1) 1.88(3)
H(2) O(1) 2.34(3)
H(2) O(1) 2.34(3)
H(2) O(1) 2.34(3)
H(2) H(2) 1.97(11)
H(2) H(3) 1.20(6)
H(2) H(3) 1.20(6)
H(3) O(1) 2.37(5)
H(3) O(2) 2.36(3)
H(3) H(2) 1.40(6)
H(3) H(3) 1.46(3)
H(3) H(3) 1.46(3)
H(4) H(5) 1.39(5)
H(4) H(5) 1.39(5)
H(5) O(1) 2.17(2)
H(5) O(1) 2.17(2)
H(5) H(5) 1.48(3)
Se O(2) 1.705(6)
Se O(1) 1.611(9)
Se O(1) 1.611(3)
Se O(1) 1.611(3)
Se O(2) 1.705(6)
Se O(2) 1.705(7)
Se H(1) 2.85(4)
Se H(1) 2.85(4)
Se H(1) 2.85(3)
Se H(5) 2.81(3)
N(1) H(2) 0.99(6)
N(1) H(2) 0.99(6)
N(1) H(3) 0.85(3)
N(1) H(3) 0.853(7)
N(2) H(4) 0.62(5)
N(2) H(5) 0.98(3)
O(1) O(2) 2.441(9)
O(1) O(1) 2.661(8)
O(1) O(1) 2.459(8)
O(1) O(2) 2.892(8)
O(1) O(2) 2.909(8)
O(1) O(2) 2.486(10)
O(1) H(3) 2.37(5)
O(1) H(5) 2.529(14)
O(2) O(1) 2.641(12)
O(2) O(1) 2.909(8)
O(2) O(1) 2.486(10)
O(2) O(2) 0.785(11)
O(2) O(2) 0.886(17)
O(2) O(2) 0.28(3)
O(2) H(1) 2.01(3)
O(2) H(1) 1.29(2)
O(2) H(3) 2.36(3)
H(1) O(2) 2.01(3)
H(1) O(2) 2.57(3)
H(1) O(2) 1.48(3)
H(1) O(2) 0.73(4)
H(1) O(2) 1.29(3)
H(1) H(1) 1.88(3)
H(2) H(3) 1.20(6)
H(2) O(1) 2.34(3)
H(2) O(1) 2.34(3)
H(2) O(1) 2.34(3)
H(2) H(3) 1.40(6)
H(2) H(3) 1.40(6)
H(2) H(3) 1.40(6)
H(3) O(1) 2.37(5)
H(3) O(2) 2.36(3)
H(3) H(3) 1.71(5)
H(3) H(3) 0.88(6)
H(3) H(3) 0.88(3)
H(4) H(5) 1.39(5)
H(5) Se 2.81(3)
H(5) O(1) 2.53(2)
H(5) O(1) 2.53(2)
H(5) H(5) 1.48(3)
